data_4060726
loop_
_publ_author_name
'Fischbach, A.'
'Herdtweck, E.'
'Anwander, R.'
'Eickerling, G.'
'Scherer, W.'

_publ_section_title
;
 Reactivity of Trimethylaluminium with Lanthanide Aryloxides:
 Adduct and Tetramethylaluminate Formation
;
_journal_name_full Organometallics
_journal_year 2003
_chemical_absolute_configuration ad
_chemical_formula_moiety 'C42 H69 Al2 O3 Y'
_chemical_formula_sum 'C42 H69 Al2 O3 Y'
_chemical_formula_weight 764.84
_space_group_IT_number 19
_space_group_name_Hall 'P 2ac 2ab'
_space_group_name_H-M_alt 'P 21 21 21'
_symmetry_cell_setting orthorhombic
_symmetry_space_group_name_Hall 'P 2ac 2ab'
_symmetry_space_group_name_H-M 'P 21 21 21'
_cell_angle_alpha 90
_cell_angle_beta 90
_cell_angle_gamma 90
_cell_formula_units_Z 4
_cell_length_a 11.7263(1)
_cell_length_b 18.1264(1)
_cell_length_c 20.7998(1)
_cell_measurement_temperature 123(1)
_cell_volume 4421.11(5)
_diffrn_ambient_temperature 123(1)
_exptl_crystal_density_diffrn 1.149
_cod_depositor_comments
;
The following automatic conversions were performed:
'_symmetry_cell_setting' value 'Orthorhombic' changed to 'orthorhombic'
according to '/home/saulius/struct/CIF-dictionaries/cif_core.dic'
dictionary named 'cif_core.dic' version 2.4.1 from 2010-06-29.

Automatic conversion script
Id: cif_fix_enum 1527 2010-12-29 10:47:43Z saulius 
;
_cod_database_code 4060726

loop_
_symmetry_equiv_pos_as_xyz
x,y,z
1/2-x,-y,1/2+z
1/2+x,1/2-y,-z
-x,1/2+y,1/2-z

loop_
_atom_site_aniso_label
_atom_site_aniso_U_11
_atom_site_aniso_U_22
_atom_site_aniso_U_33
_atom_site_aniso_U_23
_atom_site_aniso_U_13
_atom_site_aniso_U_12
Y 0.0217(1) 0.0206(1) 0.0139(1) 0.0003(1) 0.0012(1) -0.0015(1)
Al1 0.0248(2) 0.0213(2) 0.0184(3) -0.0003(2) -0.0009(2) -0.0018(2)
Al2 0.0319(3) 0.0251(3) 0.0245(3) 0.0041(2) 0.0053(2) -0.0045(2)
O1 0.0277(6) 0.0279(6) 0.0151(5) -0.0006(5) -0.0021(4) -0.0065(5)
O2 0.0215(5) 0.0204(5) 0.0157(5) 0.0006(4) 0.0007(4) 0.0039(4)
O3 0.0253(6) 0.0239(6) 0.0200(5) 0.0005(5) 0.0039(4) 0.0009(5)
C1 0.0204(8) 0.0246(9) 0.0195(8) -0.0040(7) -0.0013(6) 0.0037(7)
C2 0.0228(9) 0.0234(8) 0.0212(8) -0.0010(7) -0.0010(7) 0.0061(7)
C3 0.0337(10) 0.0315(10) 0.0222(9) 0.0018(8) -0.0025(8) 0.0073(8)
C4 0.0326(10) 0.0409(11) 0.0240(9) -0.0075(8) -0.0117(7) 0.0073(9)
C5 0.0253(9) 0.0350(10) 0.0316(10) -0.0097(8) -0.0055(8) -0.0007(8)
C6 0.0231(8) 0.0303(9) 0.0242(8) -0.0071(7) 0.0004(8) 0.0007(8)
C7 0.0293(10) 0.0272(9) 0.0219(9) 0.0048(7) -0.0049(7) 0.0001(7)
C8 0.0395(12) 0.0509(14) 0.0360(12) 0.0014(10) 0.0046(10) -0.0120(11)
C9 0.0488(14) 0.0254(9) 0.0418(12) 0.0004(8) -0.0096(11) -0.0007(10)
C10 0.0365(10) 0.0390(11) 0.0266(10) -0.0064(8) 0.0010(8) -0.0142(8)
C11 0.081(2) 0.0299(12) 0.0454(14) 0.0031(10) 0.0036(13) -0.0091(11)
C12 0.0494(15) 0.087(2) 0.0466(15) 0.0000(15) 0.0030(12) -0.0375(16)
C13 0.0195(7) 0.0196(7) 0.0230(9) 0.0024(6) 0.0001(6) 0.0020(6)
C14 0.0286(9) 0.0308(9) 0.0240(8) 0.0060(7) 0.0029(8) 0.0037(8)
C15 0.0358(11) 0.0403(12) 0.0301(11) 0.0127(9) -0.0006(8) 0.0113(9)
C16 0.0388(10) 0.0321(9) 0.0429(12) 0.0043(9) 0.0031(9) 0.0149(8)
C17 0.0350(10) 0.0303(10) 0.0304(10) -0.0067(8) 0.0049(8) 0.0063(8)
C18 0.0204(9) 0.0251(8) 0.0230(8) 0.0003(7) 0.0006(6) 0.0003(7)
C19 0.0488(13) 0.0519(13) 0.0200(10) 0.0065(8) 0.0007(8) 0.0223(10)
C20 0.083(2) 0.095(2) 0.0332(14) 0.0270(14) 0.0242(14) 0.032(2)
C21 0.0772(19) 0.072(2) 0.0350(13) -0.0131(12) -0.0217(13) 0.0280(16)
C22 0.0333(10) 0.0302(9) 0.0167(9) -0.0046(7) 0.0012(7) 0.0050(8)
C23 0.0453(13) 0.0434(13) 0.0346(12) -0.0142(10) -0.0100(11) 0.0042(11)
C24 0.0435(13) 0.0562(14) 0.0251(11) 0.0068(9) 0.0074(9) 0.0070(11)
C25 0.0236(8) 0.0260(8) 0.0270(9) 0.0007(7) 0.0104(8) -0.0006(7)
C26 0.0261(10) 0.0356(10) 0.0394(11) 0.0024(8) 0.0060(8) 0.0034(8)
C27 0.0354(12) 0.0464(13) 0.0649(16) 0.0005(12) 0.0019(11) 0.0132(11)
C28 0.0467(14) 0.0448(14) 0.083(2) -0.0190(13) 0.0145(13) 0.0160(11)
C29 0.0474(13) 0.0480(13) 0.0487(14) -0.0202(11) 0.0108(11) 0.0040(11)
C30 0.0333(11) 0.0315(9) 0.0293(9) -0.0026(7) 0.0114(8) -0.0030(8)
C31 0.0336(10) 0.0520(12) 0.0402(11) 0.0018(10) -0.0057(10) 0.0119(9)
C32 0.0427(13) 0.0734(18) 0.0721(18) -0.0029(17) -0.0204(14) 0.0017(12)
C33 0.065(2) 0.092(2) 0.0478(16) 0.0184(15) 0.0035(14) 0.0264(18)
C34 0.0514(13) 0.0350(11) 0.0211(9) -0.0050(8) 0.0031(9) -0.0009(9)
C35 0.0533(17) 0.0574(16) 0.0484(15) 0.0082(12) -0.0129(12) -0.0091(12)
C36 0.091(2) 0.0638(18) 0.0296(13) 0.0063(12) 0.0143(14) -0.0003(18)
C37 0.0302(9) 0.0209(9) 0.0266(11) -0.0003(7) -0.0003(7) 0.0011(7)
C38 0.0342(12) 0.0309(11) 0.0256(10) 0.0032(8) 0.0001(8) -0.0071(8)
C39 0.0410(12) 0.0384(12) 0.0279(10) -0.0059(9) -0.0056(9) -0.0053(9)
C40 0.0370(11) 0.0249(9) 0.0292(11) 0.0025(7) 0.0051(9) -0.0010(8)
C41 0.0585(15) 0.0388(13) 0.0306(11) 0.0124(9) 0.0021(11) -0.0075(11)
C42 0.0368(12) 0.0467(14) 0.0421(13) -0.0002(10) 0.0042(10) -0.0116(11)

loop_
_atom_site_label
_atom_site_type_symbol
_atom_site_thermal_displace_type
_atom_site_fract_x
_atom_site_fract_y
_atom_site_fract_z
_atom_site_occupancy
_atom_site_U_iso_or_equiv
_atom_site_calc_flag
_atom_site_refinement_flags
Y Y Uani 0.40766(1) 0.38612(1) 0.26287(1) 1.000 0.0187(1) . .
Al1 Al Uani 0.19646(4) 0.27645(2) 0.24721(2) 1.000 0.0215(1) . .
Al2 Al Uani 0.55094(5) 0.48543(3) 0.16559(3) 1.000 0.0272(2) . .
O1 O Uani 0.46350(10) 0.39315(7) 0.35468(5) 1.000 0.0236(3) . .
O2 O Uani 0.21995(8) 0.37798(6) 0.24685(5) 1.000 0.0192(3) . .
O3 O Uani 0.53615(9) 0.38474(7) 0.18394(5) 1.000 0.0231(3) . .
C1 C Uani 0.51146(13) 0.39512(10) 0.41461(7) 1.000 0.0215(5) . .
C2 C Uani 0.47237(15) 0.34621(10) 0.46233(8) 1.000 0.0225(5) . .
C3 C Uani 0.52613(17) 0.34755(11) 0.52201(9) 1.000 0.0291(6) . .
C4 C Uani 0.61541(15) 0.39578(11) 0.53480(9) 1.000 0.0325(6) . .
C5 C Uani 0.64962(16) 0.44524(11) 0.48795(9) 1.000 0.0306(6) . .
C6 C Uani 0.59905(16) 0.44638(9) 0.42736(8) 1.000 0.0259(5) . .
C7 C Uani 0.37640(15) 0.29239(10) 0.44973(8) 1.000 0.0261(5) . .
C8 C Uani 0.2898(2) 0.28947(14) 0.50473(11) 1.000 0.0421(7) . .
C9 C Uani 0.4224(2) 0.21531(11) 0.43586(11) 1.000 0.0387(7) . .
C10 C Uani 0.63245(17) 0.50390(11) 0.37804(10) 1.000 0.0340(6) . .
C11 C Uani 0.5582(3) 0.57232(12) 0.38591(13) 1.000 0.0521(9) . .
C12 C Uani 0.7591(2) 0.5239(2) 0.38004(14) 1.000 0.0610(10) . .
C13 C Uani 0.14280(13) 0.43750(8) 0.24896(8) 1.000 0.0207(4) . .
C14 C Uani 0.10165(17) 0.46677(9) 0.19128(8) 1.000 0.0278(5) . .
C15 C Uani 0.03283(18) 0.52914(12) 0.19506(10) 1.000 0.0354(7) . .
C16 C Uani 0.00602(17) 0.56110(11) 0.25329(10) 1.000 0.0379(6) . .
C17 C Uani 0.04555(18) 0.53030(11) 0.30957(10) 1.000 0.0319(6) . .
C18 C Uani 0.11459(14) 0.46734(9) 0.30913(8) 1.000 0.0228(5) . .
C19 C Uani 0.12765(19) 0.43336(13) 0.12615(9) 1.000 0.0402(7) . .
C20 C Uani 0.1848(3) 0.4889(2) 0.08151(13) 1.000 0.0704(11) . .
C21 C Uani 0.0201(3) 0.40274(18) 0.09441(13) 1.000 0.0614(10) . .
C22 C Uani 0.15647(16) 0.43507(10) 0.37206(8) 1.000 0.0267(5) . .
C23 C Uani 0.2326(2) 0.48900(14) 0.40852(11) 1.000 0.0411(7) . .
C24 C Uani 0.0573(2) 0.41021(14) 0.41471(10) 1.000 0.0416(7) . .
C25 C Uani 0.60254(16) 0.32556(9) 0.16134(8) 1.000 0.0255(5) . .
C26 C Uani 0.69074(17) 0.29864(11) 0.20002(10) 1.000 0.0337(6) . .
C27 C Uani 0.7507(2) 0.23724(14) 0.17691(13) 1.000 0.0489(8) . .
C28 C Uani 0.7245(2) 0.20511(14) 0.11975(15) 1.000 0.0582(9) . .
C29 C Uani 0.6372(2) 0.23329(13) 0.08188(12) 1.000 0.0480(8) . .
C30 C Uani 0.57410(16) 0.29375(10) 0.10174(9) 1.000 0.0314(6) . .
C31 C Uani 0.72336(17) 0.33254(12) 0.26380(11) 1.000 0.0419(6) . .
C32 C Uani 0.8470(2) 0.36069(17) 0.26248(17) 1.000 0.0627(10) . .
C33 C Uani 0.7057(3) 0.2789(2) 0.31956(14) 1.000 0.0683(11) . .
C34 C Uani 0.47848(19) 0.32239(12) 0.05982(9) 1.000 0.0358(6) . .
C35 C Uani 0.3829(2) 0.26591(16) 0.05207(14) 1.000 0.0530(9) . .
C36 C Uani 0.5209(3) 0.3464(2) -0.00661(12) 1.000 0.0615(10) . .
C37 C Uani 0.36747(15) 0.24880(9) 0.25152(9) 1.000 0.0259(6) . .
C38 C Uani 0.12316(19) 0.24126(12) 0.32581(10) 1.000 0.0302(6) . .
C39 C Uani 0.1288(2) 0.23884(13) 0.16739(10) 1.000 0.0358(7) . .
C40 C Uani 0.42225(18) 0.51973(10) 0.22684(9) 1.000 0.0304(6) . .
C41 C Uani 0.5098(2) 0.51401(14) 0.07760(11) 1.000 0.0426(8) . .
C42 C Uani 0.6993(2) 0.52398(14) 0.19216(12) 1.000 0.0419(8) . .
H31 H Uiso 0.5027(15) 0.3130(10) 0.5527(9) 1.000 0.019(4) . .
H41 H Uiso 0.6487(17) 0.3957(11) 0.5766(10) 1.000 0.033(5) . .
H51 H Uiso 0.7074(19) 0.4799(12) 0.4982(10) 1.000 0.039(6) . .
H71 H Uiso 0.3365(15) 0.3085(10) 0.4127(9) 1.000 0.019(4) . .
H81 H Uiso 0.227(2) 0.2591(12) 0.4920(10) 1.000 0.039(6) . .
H82 H Uiso 0.263(2) 0.3398(14) 0.5170(11) 1.000 0.044(6) . .
H83 H Uiso 0.327(2) 0.2674(14) 0.5412(13) 1.000 0.055(7) . .
H91 H Uiso 0.365(2) 0.1828(13) 0.4229(11) 1.000 0.048(6) . .
H92 H Uiso 0.4586(19) 0.1941(12) 0.4734(11) 1.000 0.041(6) . .
H93 H Uiso 0.479(2) 0.2153(12) 0.4014(12) 1.000 0.043(6) . .
H101 H Uiso 0.6219(16) 0.4865(10) 0.3380(10) 1.000 0.025(5) . .
H111 H Uiso 0.470(2) 0.5560(14) 0.3819(13) 1.000 0.057(7) . .
H112 H Uiso 0.571(2) 0.6069(15) 0.3558(12) 1.000 0.059(7) . .
H113 H Uiso 0.574(2) 0.5925(12) 0.4243(12) 1.000 0.048(7) . .
H121 H Uiso 0.779(3) 0.5491(16) 0.3428(15) 1.000 0.071(9) . .
H122 H Uiso 0.810(3) 0.4757(17) 0.3779(14) 1.000 0.071(9) . .
H123 H Uiso 0.771(2) 0.5549(15) 0.4182(14) 1.000 0.065(8) . .
H151 H Uiso 0.0091(19) 0.5491(12) 0.1554(11) 1.000 0.041(6) . .
H161 H Uiso -0.0404(19) 0.6031(13) 0.2533(11) 1.000 0.050(6) . .
H171 H Uiso 0.0304(17) 0.5516(11) 0.3496(10) 1.000 0.026(5) . .
H191 H Uiso 0.1798(18) 0.3933(13) 0.1321(9) 1.000 0.034(5) . .
H201 H Uiso 0.258(3) 0.5150(17) 0.1020(14) 1.000 0.073(10) . .
H202 H Uiso 0.131(3) 0.5297(17) 0.0698(14) 1.000 0.079(9) . .
H203 H Uiso 0.208(3) 0.4647(17) 0.0436(16) 1.000 0.085(10) . .
H211 H Uiso 0.047(2) 0.3839(16) 0.0518(14) 1.000 0.074(8) . .
H212 H Uiso -0.039(2) 0.4416(16) 0.0861(13) 1.000 0.069(8) . .
H213 H Uiso -0.021(3) 0.3675(19) 0.1198(18) 1.000 0.096(13) . .
H221 H Uiso 0.2024(15) 0.3897(11) 0.3622(8) 1.000 0.020(4) . .
H231 H Uiso 0.268(2) 0.4655(13) 0.4425(12) 1.000 0.051(7) . .
H232 H Uiso 0.1878(19) 0.5302(12) 0.4237(10) 1.000 0.034(5) . .
H233 H Uiso 0.292(2) 0.5096(13) 0.3848(12) 1.000 0.048(7) . .
H241 H Uiso 0.0872(19) 0.3879(12) 0.4544(11) 1.000 0.043(5) . .
H242 H Uiso 0.006(2) 0.3731(13) 0.3923(12) 1.000 0.052(7) . .
H243 H Uiso 0.009(2) 0.4495(14) 0.4264(12) 1.000 0.051(7) . .
H271 H Uiso 0.808(2) 0.2185(13) 0.2030(11) 1.000 0.048(6) . .
H281 H Uiso 0.763(3) 0.1656(17) 0.1058(14) 1.000 0.076(9) . .
H291 H Uiso 0.623(2) 0.2133(12) 0.0421(11) 1.000 0.047(6) . .
H311 H Uiso 0.6743(17) 0.3743(11) 0.2721(10) 1.000 0.037(5) . .
H321 H Uiso 0.862(3) 0.3846(18) 0.3076(16) 1.000 0.093(10) . .
H322 H Uiso 0.854(2) 0.3974(17) 0.2275(15) 1.000 0.080(9) . .
H323 H Uiso 0.893(2) 0.3171(15) 0.2576(13) 1.000 0.067(7) . .
H331 H Uiso 0.630(3) 0.2546(19) 0.3230(16) 1.000 0.101(12) . .
H332 H Uiso 0.714(3) 0.3034(16) 0.3624(15) 1.000 0.073(9) . .
H333 H Uiso 0.752(2) 0.2292(15) 0.3103(13) 1.000 0.061(8) . .
H341 H Uiso 0.4482(15) 0.3654(10) 0.0794(9) 1.000 0.021(5) . .
H351 H Uiso 0.321(3) 0.2875(16) 0.0259(15) 1.000 0.071(9) . .
H352 H Uiso 0.355(3) 0.2509(17) 0.0912(16) 1.000 0.078(10) . .
H353 H Uiso 0.415(3) 0.2207(17) 0.0298(14) 1.000 0.082(9) . .
H361 H Uiso 0.585(3) 0.3810(16) -0.0003(13) 1.000 0.073(9) . .
H362 H Uiso 0.459(2) 0.3709(14) -0.0318(13) 1.000 0.060(8) . .
H363 H Uiso 0.545(2) 0.3092(16) -0.0266(14) 1.000 0.060(9) . .
H371 H Uiso 0.3480(18) 0.2002(13) 0.2502(11) 1.000 0.044(6) . .
H372 H Uiso 0.408(2) 0.2528(11) 0.2918(11) 1.000 0.040(5) . .
H373 H Uiso 0.420(2) 0.2542(12) 0.2146(11) 1.000 0.045(6) . .
H381 H Uiso 0.154(2) 0.2571(14) 0.3613(12) 1.000 0.048(7) . .
H382 H Uiso 0.125(2) 0.1893(16) 0.3281(12) 1.000 0.063(8) . .
H383 H Uiso 0.048(2) 0.2523(14) 0.3273(12) 1.000 0.048(7) . .
H391 H Uiso 0.163(2) 0.2616(14) 0.1281(13) 1.000 0.058(7) . .
H392 H Uiso 0.047(3) 0.2450(16) 0.1706(13) 1.000 0.064(8) . .
H393 H Uiso 0.142(2) 0.1907(16) 0.1660(13) 1.000 0.060(8) . .
H401 H Uiso 0.346(2) 0.5097(12) 0.2178(10) 1.000 0.040(6) . .
H402 H Uiso 0.430(2) 0.5712(13) 0.2131(11) 1.000 0.053(7) . .
H403 H Uiso 0.4346(17) 0.5218(11) 0.2725(11) 1.000 0.034(6) . .
H411 H Uiso 0.445(2) 0.4878(13) 0.0590(12) 1.000 0.051(7) . .
H412 H Uiso 0.573(3) 0.5055(16) 0.0496(15) 1.000 0.080(9) . .
H413 H Uiso 0.495(3) 0.5654(19) 0.0782(15) 1.000 0.086(10) . .
H421 H Uiso 0.7223(19) 0.5156(12) 0.2348(13) 1.000 0.051(6) . .
H422 H Uiso 0.705(3) 0.5755(17) 0.1850(14) 1.000 0.076(9) . .
H423 H Uiso 0.760(3) 0.5049(15) 0.1701(14) 1.000 0.064(8) . .

loop_
_geom_bond_atom_site_label_1
_geom_bond_atom_site_label_2
_geom_bond_distance
_geom_bond_site_symmetry_1
_geom_bond_site_symmetry_2
_geom_bond_publ_flag
Y O1 2.0228(11) . . yes
Y O2 2.2311(10) . . yes
Y O3 2.2285(11) . . yes
Y C37 2.5443(16) . . yes
Y C40 2.5409(18) . . yes
Al1 O2 1.8609(11) . . yes
Al1 C37 2.0689(18) . . yes
Al1 C38 1.954(2) . . yes
Al1 C39 1.962(2) . . yes
Al2 O3 1.8727(14) . . yes
Al2 C40 2.070(2) . . yes
Al2 C41 1.962(2) . . yes
Al2 C42 1.955(2) . . yes
O1 C1 1.3680(18) . . yes
O2 C13 1.4087(18) . . yes
O3 C25 1.406(2) . . yes
C1 C2 1.408(2) . . no
C1 C6 1.410(2) . . no
C2 C3 1.392(3) . . no
C2 C7 1.512(3) . . no
C3 C4 1.390(3) . . no
C4 C5 1.384(3) . . no
C5 C6 1.393(3) . . no
C6 C10 1.514(3) . . no
C7 C8 1.531(3) . . no
C7 C9 1.525(3) . . no
C10 C11 1.524(3) . . no
C10 C12 1.529(3) . . no
C13 C14 1.398(2) . . no
C13 C18 1.403(2) . . no
C14 C15 1.391(3) . . no
C14 C19 1.515(3) . . no
C15 C16 1.379(3) . . no
C16 C17 1.377(3) . . no
C17 C18 1.399(3) . . no
C18 C22 1.515(2) . . no
C19 C20 1.525(4) . . no
C19 C21 1.528(4) . . no
C22 C23 1.526(3) . . no
C22 C24 1.530(3) . . no
C25 C26 1.398(3) . . no
C25 C30 1.407(3) . . no
C26 C27 1.401(3) . . no
C26 C31 1.511(3) . . no
C27 C28 1.359(4) . . no
C28 C29 1.389(4) . . no
C29 C30 1.385(3) . . no
C30 C34 1.512(3) . . no
C31 C32 1.537(3) . . no
C31 C33 1.528(4) . . no
C34 C35 1.527(3) . . no
C34 C36 1.532(3) . . no
C3 H31 0.936(18) . . no
C4 H41 0.95(2) . . no
C5 H51 0.95(2) . . no
C7 H71 0.947(18) . . no
C8 H81 0.96(2) . . no
C8 H82 1.00(3) . . no
C8 H83 0.96(3) . . no
C9 H91 0.93(2) . . no
C9 H92 0.97(2) . . no
C9 H93 0.98(2) . . no
C10 H101 0.90(2) . . no
C11 H111 1.08(2) . . no
C11 H112 0.90(3) . . no
C11 H113 0.90(2) . . no
C12 H121 0.93(3) . . no
C12 H122 1.06(3) . . no
C12 H123 0.98(3) . . no
C15 H151 0.94(2) . . no
C16 H161 0.94(2) . . no
C17 H171 0.93(2) . . no
C19 H191 0.96(2) . . no
C20 H201 1.07(3) . . no
C20 H202 1.00(3) . . no
C20 H203 0.94(3) . . no
C21 H211 1.00(3) . . no
C21 H212 1.00(3) . . no
C21 H213 0.96(4) . . no
C22 H221 1.004(19) . . no
C23 H231 0.92(2) . . no
C23 H232 0.97(2) . . no
C23 H233 0.93(2) . . no
C24 H241 0.98(2) . . no
C24 H242 1.02(2) . . no
C24 H243 0.94(2) . . no
C27 H271 0.93(2) . . no
C28 H281 0.89(3) . . no
C29 H291 0.92(2) . . no
C31 H311 0.97(2) . . no
C32 H321 1.05(3) . . no
C32 H322 0.99(3) . . no
C32 H323 0.96(3) . . no
C33 H331 0.99(3) . . no
C33 H332 1.00(3) . . no
C33 H333 1.07(3) . . no
C34 H341 0.949(18) . . no
C35 H351 0.99(3) . . no
C35 H352 0.92(3) . . no
C35 H353 1.01(3) . . no
C36 H361 0.99(3) . . no
C36 H362 1.00(2) . . no
C36 H363 0.84(3) . . no
C37 H371 0.91(2) . . no
C37 H372 0.97(2) . . no
C37 H373 0.99(2) . . no
C38 H381 0.87(3) . . no
C38 H382 0.94(3) . . no
C38 H383 0.90(2) . . no
C39 H391 1.00(3) . . no
C39 H392 0.97(4) . . no
C39 H393 0.89(3) . . no
C40 H401 0.93(2) . . no
C40 H402 0.98(2) . . no
C40 H403 0.96(2) . . no
C41 H411 0.98(2) . . no
C41 H412 0.96(3) . . no
C41 H413 0.95(3) . . no
C42 H421 0.94(3) . . no
C42 H422 0.95(3) . . no
C42 H423 0.91(3) . . no
